data_1565786
loop_
_publ_author_name
'Tuskaev, Vladislav A.'
'Gagieva, Svetlana Ch.'
'Kurmaev, Dmitry A.'
'Zubkevich, Sergei V.'
'Dorovatovskii, Pavel V.'
'Khrustalev, Victor N.'
'Mikhaylik, Elena S.'
'Golubev, Evgenii K.'
'Buzin, Mikhail I.'
'Nikiforova, Galina G.'
'Vasil'ev, Viktor G.'
'Zvukova, Tamara M.'
'Bulychev, Boris M.'

_publ_section_title
;
 Novel alkoxo-titanium(IV) complexes with fluorinated
 2-hydroxymethylphenol derivatives as catalysts for the formation of
 ultra-high molecular weight polyethylene nascent reactor powders
;
_journal_name_full 'Inorganica Chimica Acta'
_journal_page_first 119159
_journal_paper_doi 10.1016/j.ica.2019.119159
_journal_volume 498
_journal_year 2019
_chemical_formula_moiety 'C58 H80 F12 O8 Ti2'
_chemical_formula_sum 'C58 H80 F12 O8 Ti2'
_chemical_formula_weight 1228.96
_space_group_crystal_system monoclinic
_space_group_IT_number 15
_space_group_name_Hall '-C 2yc'
_space_group_name_H-M_alt 'C 1 2/c 1'
_atom_sites_solution_hydrogens geom
_atom_sites_solution_primary difmap
_atom_sites_solution_secondary difmap
_audit_creation_method SHELXL-2013
_cell_angle_alpha 90
_cell_angle_beta 94.61(2)
_cell_angle_gamma 90
_cell_formula_units_Z 4
_cell_length_a 27.043(2)
_cell_length_b 9.8370(12)
_cell_length_c 21.777(2)
_cell_measurement_reflns_used 600
_cell_measurement_temperature 100(2)
_cell_measurement_theta_max 28.0
_cell_measurement_theta_min 2.6
_cell_volume 5774.4(10)
_computing_cell_refinement 'iMosflm (Battye et al., 2011)'
_computing_data_collection 'Marccd (Doyle, 2011)'
_computing_data_reduction iMosflm
_computing_molecular_graphics 'SHELXTL (Sheldrick, 2015)'
_computing_publication_material SHELXTL
_computing_structure_refinement 'SHELXL (Sheldrick, 2015)'
_computing_structure_solution 'SHELXT (Sheldrick, 2015)'
_diffrn_ambient_temperature 100(2)
_diffrn_measured_fraction_theta_full 0.977
_diffrn_measured_fraction_theta_max 0.979
_diffrn_measurement_device_type 'Rayonix SX165 CCD'
_diffrn_measurement_method '/f scan'
_diffrn_radiation_type synchrotron
_diffrn_radiation_wavelength 0.79373
_diffrn_reflns_av_R_equivalents 0.0408
_diffrn_reflns_av_unetI/netI 0.0322
_diffrn_reflns_Laue_measured_fraction_full 0.977
_diffrn_reflns_Laue_measured_fraction_max 0.979
_diffrn_reflns_limit_h_max 34
_diffrn_reflns_limit_h_min -34
_diffrn_reflns_limit_k_max 12
_diffrn_reflns_limit_k_min -12
_diffrn_reflns_limit_l_max 28
_diffrn_reflns_limit_l_min -28
_diffrn_reflns_number 22223
_diffrn_reflns_point_group_measured_fraction_full 0.977
_diffrn_reflns_point_group_measured_fraction_max 0.979
_diffrn_reflns_theta_full 28.440
_diffrn_reflns_theta_max 30.975
_diffrn_reflns_theta_min 2.583
_exptl_absorpt_coefficient_mu 0.492
_exptl_absorpt_correction_T_max 0.963
_exptl_absorpt_correction_T_min 0.936
_exptl_absorpt_correction_type multi-scan
_exptl_absorpt_process_details 'Scala (Evans, 2006)'
_exptl_crystal_colour colourless
_exptl_crystal_density_diffrn 1.414
_exptl_crystal_description prism
_exptl_crystal_F_000 2576
_exptl_crystal_size_max 0.12
_exptl_crystal_size_mid 0.05
_exptl_crystal_size_min 0.05
_refine_diff_density_max 0.757
_refine_diff_density_min -0.378
_refine_diff_density_rms 0.051
_refine_ls_extinction_coef 0.0079(6)
_refine_ls_extinction_expression Fc^*^=kFc[1+0.001xFc^2^\l^3^/sin(2\q)]^-1/4^
_refine_ls_extinction_method SHELXL
_refine_ls_goodness_of_fit_ref 1.024
_refine_ls_hydrogen_treatment constr
_refine_ls_matrix_type full
_refine_ls_number_parameters 369
_refine_ls_number_reflns 6451
_refine_ls_number_restraints 0
_refine_ls_restrained_S_all 1.024
_refine_ls_R_factor_all 0.0434
_refine_ls_R_factor_gt 0.0398
_refine_ls_shift/su_max 0.001
_refine_ls_shift/su_mean 0.000
_refine_ls_structure_factor_coef Fsqd
_refine_ls_weighting_details 'w=1/[\s^2^(Fo^2^)+(0.0627P)^2^+4.6456P] where P=(Fo^2^+2Fc^2^)/3'
_refine_ls_weighting_scheme calc
_refine_ls_wR_factor_gt 0.1079
_refine_ls_wR_factor_ref 0.1110
_reflns_Friedel_coverage 0.000
_reflns_Friedel_fraction_full .
_reflns_Friedel_fraction_max .
_reflns_number_gt 5865
_reflns_number_total 6451
_reflns_threshold_expression 'I > 2\s(I)'
_cod_data_source_file 3c.cif
_cod_data_source_block 3c
_cod_original_sg_symbol_H-M 'C 2/c'
_cod_database_code 1565786
_shelx_space_group_comment
;
The symmetry employed for this shelxl refinement is uniquely defined
by the following loop, which should always be used as a source of
symmetry information in preference to the above space-group names.
They are only intended as comments.
;
_shelx_estimated_absorpt_t_min 0.943
_shelx_estimated_absorpt_t_max 0.976
_shelxl_version_number 2013-4

loop_
_space_group_symop_operation_xyz
'x, y, z'
'-x, y, -z+1/2'
'x+1/2, y+1/2, z'
'-x+1/2, y+1/2, -z+1/2'
'-x, -y, -z'
'x, -y, z-1/2'
'-x+1/2, -y+1/2, -z'
'x+1/2, -y+1/2, z-1/2'

loop_
_atom_site_label
_atom_site_type_symbol
_atom_site_fract_x
_atom_site_fract_y
_atom_site_fract_z
_atom_site_U_iso_or_equiv
_atom_site_adp_type
_atom_site_occupancy
_atom_site_site_symmetry_order
_atom_site_calc_flag
_atom_site_refinement_flags_posn
_atom_site_refinement_flags_adp
_atom_site_refinement_flags_occupancy
_atom_site_disorder_assembly
_atom_site_disorder_group
Ti1 Ti 0.69886(2) 0.31915(3) 0.51403(2) 0.02512(11) Uani 1 1 d . . . . .
F1 F 0.69745(4) 0.27765(12) 0.71031(4) 0.0435(3) Uani 1 1 d . . . . .
F2 F 0.67080(4) 0.46881(12) 0.74106(4) 0.0454(3) Uani 1 1 d . . . . .
F3 F 0.62539(4) 0.34753(12) 0.67616(5) 0.0467(3) Uani 1 1 d . . . . .
F4 F 0.77576(4) 0.43835(13) 0.68644(5) 0.0473(3) Uani 1 1 d . . . . .
F5 F 0.74033(4) 0.63237(13) 0.69344(6) 0.0510(3) Uani 1 1 d . . . . .
F6 F 0.76577(4) 0.56906(14) 0.60707(5) 0.0510(3) Uani 1 1 d . . . . .
O1 O 0.66530(4) 0.48114(11) 0.50520(4) 0.0278(2) Uani 1 1 d . . . . .
O2 O 0.70482(4) 0.35087(12) 0.59793(5) 0.0343(3) Uani 1 1 d . . . . .
O3 O 0.65200(4) 0.20704(13) 0.48543(6) 0.0397(3) Uani 1 1 d . . . . .
O4 O 0.75272(4) 0.34774(11) 0.46474(5) 0.0274(2) Uani 1 1 d . . . . .
C1 C 0.64231(5) 0.56429(15) 0.54392(6) 0.0262(3) Uani 1 1 d . . . . .
C2 C 0.65743(5) 0.56481(16) 0.60733(7) 0.0280(3) Uani 1 1 d . . . . .
C3 C 0.63691(6) 0.65984(16) 0.64556(7) 0.0294(3) Uani 1 1 d . . . . .
H3 H 0.6486 0.6630 0.6879 0.035 Uiso 1 1 calc R U . . .
C4 C 0.59996(5) 0.75011(16) 0.62374(7) 0.0282(3) Uani 1 1 d . . . . .
C5 C 0.58318(5) 0.74015(16) 0.56155(7) 0.0283(3) Uani 1 1 d . . . . .
H5 H 0.5570 0.7983 0.5463 0.034 Uiso 1 1 calc R U . . .
C6 C 0.60280(5) 0.64929(15) 0.52049(6) 0.0270(3) Uani 1 1 d . . . . .
C7 C 0.69406(5) 0.45819(16) 0.63602(6) 0.0294(3) Uani 1 1 d . . . . .
C8 C 0.67170(6) 0.38787(18) 0.69180(7) 0.0340(3) Uani 1 1 d . . . . .
C9 C 0.74418(6) 0.52610(19) 0.65676(8) 0.0375(4) Uani 1 1 d . . . . .
C10 C 0.58009(6) 0.85516(16) 0.66785(7) 0.0299(3) Uani 1 1 d . . . . .
C11 C 0.53071(6) 0.91698(17) 0.64167(7) 0.0334(3) Uani 1 1 d . . . . .
H11A H 0.5358 0.9667 0.6037 0.050 Uiso 1 1 calc R U . . .
H11B H 0.5183 0.9795 0.6719 0.050 Uiso 1 1 calc R U . . .
H11C H 0.5064 0.8442 0.6327 0.050 Uiso 1 1 calc R U . . .
C12 C 0.56976(8) 0.7872(2) 0.72924(8) 0.0447(4) Uani 1 1 d . . . . .
H12A H 0.5469 0.7107 0.7212 0.067 Uiso 1 1 calc R U . . .
H12B H 0.5548 0.8536 0.7557 0.067 Uiso 1 1 calc R U . . .
H12C H 0.6010 0.7539 0.7499 0.067 Uiso 1 1 calc R U . . .
C13 C 0.61829(7) 0.9692(2) 0.67931(10) 0.0483(5) Uani 1 1 d . . . . .
H13A H 0.6499 0.9305 0.6961 0.072 Uiso 1 1 calc R U . . .
H13B H 0.6064 1.0345 0.7088 0.072 Uiso 1 1 calc R U . . .
H13C H 0.6230 1.0156 0.6404 0.072 Uiso 1 1 calc R U . . .
C14 C 0.58084(5) 0.63875(15) 0.45321(6) 0.0263(3) Uani 1 1 d . . . . .
C15 C 0.53429(6) 0.72798(16) 0.44039(7) 0.0309(3) Uani 1 1 d . . . . .
H15A H 0.5431 0.8243 0.4487 0.037 Uiso 1 1 calc R U . . .
H15B H 0.5091 0.7014 0.4687 0.037 Uiso 1 1 calc R U . . .
C16 C 0.51204(6) 0.71364(17) 0.37315(7) 0.0334(3) Uani 1 1 d . . . . .
H16 H 0.4821 0.7732 0.3665 0.040 Uiso 1 1 calc R U . . .
C17 C 0.49715(6) 0.56550(17) 0.36018(8) 0.0343(3) Uani 1 1 d . . . . .
H17A H 0.4830 0.5559 0.3170 0.041 Uiso 1 1 calc R U . . .
H17B H 0.4717 0.5371 0.3878 0.041 Uiso 1 1 calc R U . . .
C18 C 0.54338(6) 0.47590(16) 0.37110(7) 0.0306(3) Uani 1 1 d . . . . .
H18 H 0.5342 0.3789 0.3626 0.037 Uiso 1 1 calc R U . . .
C19 C 0.56460(5) 0.49015(15) 0.43860(7) 0.0278(3) Uani 1 1 d . . . . .
H19A H 0.5935 0.4289 0.4462 0.033 Uiso 1 1 calc R U . . .
H19B H 0.5391 0.4626 0.4663 0.033 Uiso 1 1 calc R U . . .
C20 C 0.61911(6) 0.68407(15) 0.40833(7) 0.0284(3) Uani 1 1 d . . . . .
H20A H 0.6283 0.7803 0.4163 0.034 Uiso 1 1 calc R U . . .
H20B H 0.6495 0.6282 0.4152 0.034 Uiso 1 1 calc R U . . .
C21 C 0.59742(6) 0.66813(16) 0.34112(7) 0.0316(3) Uani 1 1 d . . . . .
H21 H 0.6228 0.6964 0.3127 0.038 Uiso 1 1 calc R U . . .
C22 C 0.55070(6) 0.75684(17) 0.32929(7) 0.0352(3) Uani 1 1 d . . . . .
H22A H 0.5594 0.8537 0.3361 0.042 Uiso 1 1 calc R U . . .
H22B H 0.5369 0.7460 0.2861 0.042 Uiso 1 1 calc R U . . .
C23 C 0.58300(6) 0.51957(16) 0.32860(7) 0.0323(3) Uani 1 1 d . . . . .
H23A H 0.6126 0.4609 0.3358 0.039 Uiso 1 1 calc R U . . .
H23B H 0.5700 0.5090 0.2851 0.039 Uiso 1 1 calc R U . . .
C24 C 0.76786(6) 0.45031(17) 0.42145(7) 0.0321(3) Uani 1 1 d . . . . .
H24 H 0.8017 0.4255 0.4098 0.038 Uiso 1 1 calc R U . . .
C25 C 0.77125(6) 0.58927(18) 0.45170(9) 0.0392(4) Uani 1 1 d . . . . .
H25A H 0.7381 0.6188 0.4611 0.059 Uiso 1 1 calc R U . . .
H25B H 0.7849 0.6547 0.4236 0.059 Uiso 1 1 calc R U . . .
H25C H 0.7929 0.5841 0.4899 0.059 Uiso 1 1 calc R U . . .
C26 C 0.73297(7) 0.4457(2) 0.36377(8) 0.0426(4) Uani 1 1 d . . . . .
H26A H 0.7324 0.3536 0.3466 0.064 Uiso 1 1 calc R U . . .
H26B H 0.7443 0.5097 0.3334 0.064 Uiso 1 1 calc R U . . .
H26C H 0.6995 0.4709 0.3738 0.064 Uiso 1 1 calc R U . . .
C27 C 0.61835(6) 0.10605(17) 0.46223(8) 0.0373(4) Uani 1 1 d . . . . .
H27 H 0.6318 0.0146 0.4748 0.045 Uiso 1 1 calc R U . . .
C28 C 0.56963(7) 0.1276(2) 0.49062(10) 0.0454(4) Uani 1 1 d . . . . .
H28A H 0.5757 0.1333 0.5355 0.068 Uiso 1 1 calc R U . . .
H28B H 0.5474 0.0512 0.4799 0.068 Uiso 1 1 calc R U . . .
H28C H 0.5543 0.2123 0.4748 0.068 Uiso 1 1 calc R U . . .
C29 C 0.61371(7) 0.1148(2) 0.39278(9) 0.0478(4) Uani 1 1 d . . . . .
H29A H 0.6019 0.2055 0.3801 0.072 Uiso 1 1 calc R U . . .
H29B H 0.5900 0.0462 0.3760 0.072 Uiso 1 1 calc R U . . .
H29C H 0.6462 0.0983 0.3772 0.072 Uiso 1 1 calc R U . . .

loop_
_atom_site_aniso_label
_atom_site_aniso_U_11
_atom_site_aniso_U_22
_atom_site_aniso_U_33
_atom_site_aniso_U_23
_atom_site_aniso_U_13
_atom_site_aniso_U_12
Ti1 0.02209(15) 0.03005(16) 0.02291(15) -0.00192(9) 0.00006(9) 0.00374(9)
F1 0.0513(6) 0.0474(6) 0.0321(5) 0.0079(4) 0.0050(4) 0.0205(5)
F2 0.0594(6) 0.0519(6) 0.0258(5) -0.0010(4) 0.0085(4) 0.0148(5)
F3 0.0372(5) 0.0509(6) 0.0514(6) 0.0133(5) 0.0010(4) -0.0003(5)
F4 0.0327(5) 0.0652(7) 0.0421(5) 0.0002(5) -0.0091(4) 0.0148(5)
F5 0.0359(5) 0.0558(7) 0.0591(7) -0.0189(6) -0.0099(5) 0.0021(5)
F6 0.0332(5) 0.0698(8) 0.0503(6) 0.0108(6) 0.0058(4) -0.0005(5)
O1 0.0268(5) 0.0349(5) 0.0216(5) -0.0025(4) 0.0003(4) 0.0072(4)
O2 0.0398(6) 0.0379(6) 0.0247(5) -0.0027(4) -0.0002(4) 0.0156(5)
O3 0.0298(6) 0.0394(6) 0.0485(7) -0.0024(5) -0.0056(5) -0.0024(5)
O4 0.0266(5) 0.0292(5) 0.0266(5) 0.0011(4) 0.0033(4) 0.0042(4)
C1 0.0249(6) 0.0291(7) 0.0243(6) -0.0022(5) 0.0017(5) 0.0032(5)
C2 0.0252(6) 0.0334(7) 0.0250(6) -0.0005(6) -0.0009(5) 0.0045(6)
C3 0.0294(7) 0.0344(8) 0.0241(6) -0.0026(6) -0.0006(5) 0.0042(6)
C4 0.0277(7) 0.0301(7) 0.0269(7) -0.0018(6) 0.0026(5) 0.0023(6)
C5 0.0272(6) 0.0301(7) 0.0275(7) -0.0010(6) 0.0006(5) 0.0050(5)
C6 0.0263(6) 0.0293(7) 0.0249(6) -0.0010(5) -0.0002(5) 0.0033(5)
C7 0.0298(7) 0.0359(8) 0.0220(6) -0.0036(6) -0.0003(5) 0.0094(6)
C8 0.0338(8) 0.0388(8) 0.0290(7) 0.0017(6) 0.0009(6) 0.0104(6)
C9 0.0297(7) 0.0472(9) 0.0349(8) -0.0005(7) -0.0015(6) 0.0075(7)
C10 0.0317(7) 0.0311(7) 0.0272(7) -0.0036(6) 0.0036(5) 0.0042(6)
C11 0.0343(8) 0.0340(8) 0.0321(7) -0.0012(6) 0.0049(6) 0.0071(6)
C12 0.0581(11) 0.0489(10) 0.0279(8) 0.0027(7) 0.0098(7) 0.0215(9)
C13 0.0379(9) 0.0466(10) 0.0609(12) -0.0227(9) 0.0076(8) -0.0050(8)
C14 0.0263(6) 0.0275(7) 0.0246(6) -0.0016(5) -0.0012(5) 0.0040(5)
C15 0.0308(7) 0.0313(7) 0.0297(7) -0.0028(6) -0.0029(6) 0.0071(6)
C16 0.0328(7) 0.0335(8) 0.0322(8) -0.0013(6) -0.0078(6) 0.0074(6)
C17 0.0297(7) 0.0363(8) 0.0351(8) -0.0027(6) -0.0084(6) 0.0034(6)
C18 0.0309(7) 0.0278(7) 0.0318(7) -0.0020(6) -0.0050(6) 0.0011(6)
C19 0.0265(6) 0.0270(7) 0.0294(7) 0.0012(5) -0.0008(5) 0.0015(5)
C20 0.0299(7) 0.0294(7) 0.0254(7) -0.0008(5) -0.0005(5) 0.0001(5)
C21 0.0358(8) 0.0339(8) 0.0246(7) 0.0009(6) -0.0008(6) 0.0000(6)
C22 0.0417(8) 0.0311(8) 0.0310(7) 0.0026(6) -0.0079(6) 0.0024(7)
C23 0.0367(8) 0.0346(8) 0.0247(7) -0.0037(6) -0.0039(6) 0.0032(6)
C24 0.0319(7) 0.0346(8) 0.0300(7) 0.0069(6) 0.0046(6) 0.0042(6)
C25 0.0369(8) 0.0342(8) 0.0464(9) 0.0053(7) 0.0020(7) 0.0023(7)
C26 0.0470(9) 0.0518(10) 0.0284(8) 0.0008(7) -0.0001(7) 0.0132(8)
C27 0.0328(8) 0.0309(8) 0.0468(9) -0.0022(7) -0.0047(7) -0.0009(6)
C28 0.0383(9) 0.0442(10) 0.0539(11) 0.0065(8) 0.0054(8) -0.0051(8)
C29 0.0462(10) 0.0507(11) 0.0459(10) -0.0128(8) 0.0002(8) 0.0051(8)

loop_
_atom_type_symbol
_atom_type_description
_atom_type_scat_dispersion_real
_atom_type_scat_dispersion_imag
_atom_type_scat_source
C C 0.0047 0.0021 'International Tables Vol C Tables 4.2.6.8 and 6.1.1.4'
H H 0.0000 0.0000 'International Tables Vol C Tables 4.2.6.8 and 6.1.1.4'
O O 0.0149 0.0078 'International Tables Vol C Tables 4.2.6.8 and 6.1.1.4'
F F 0.0227 0.0132 'International Tables Vol C Tables 4.2.6.8 and 6.1.1.4'
Ti Ti 0.3134 0.5526 'International Tables Vol C Tables 4.2.6.8 and 6.1.1.4'

loop_
_geom_angle_atom_site_label_1
_geom_angle_atom_site_label_2
_geom_angle_atom_site_label_3
_geom_angle
_geom_angle_site_symmetry_1
_geom_angle_site_symmetry_3
O3 Ti1 O1 99.87(5) . .
O3 Ti1 O2 117.38(6) . .
O1 Ti1 O2 87.71(5) . .
O3 Ti1 O4 117.20(6) . .
O1 Ti1 O4 101.97(5) . .
O2 Ti1 O4 121.62(5) . .
O3 Ti1 O4 90.37(5) . 7_656
O1 Ti1 O4 169.36(5) . 7_656
O2 Ti1 O4 84.96(5) . 7_656
O4 Ti1 O4 75.55(5) . 7_656
C1 O1 Ti1 134.70(9) . .
C7 O2 Ti1 135.53(10) . .
C27 O3 Ti1 173.80(12) . .
C24 O4 Ti1 137.26(9) . .
C24 O4 Ti1 118.25(8) . 7_656
Ti1 O4 Ti1 104.45(5) . 7_656
O1 C1 C2 119.92(12) . .
O1 C1 C6 119.98(12) . .
C2 C1 C6 120.09(13) . .
C3 C2 C1 119.28(13) . .
C3 C2 C7 119.19(12) . .
C1 C2 C7 121.46(13) . .
C4 C3 C2 122.18(13) . .
C4 C3 H3 118.9 . .
C2 C3 H3 118.9 . .
C3 C4 C5 117.05(13) . .
C3 C4 C10 119.54(13) . .
C5 C4 C10 123.41(13) . .
C4 C5 C6 123.68(13) . .
C4 C5 H5 118.2 . .
C6 C5 H5 118.2 . .
C5 C6 C1 117.38(13) . .
C5 C6 C14 120.97(12) . .
C1 C6 C14 121.61(13) . .
O2 C7 C2 115.75(12) . .
O2 C7 C9 106.40(12) . .
C2 C7 C9 110.15(13) . .
O2 C7 C8 103.94(13) . .
C2 C7 C8 109.92(12) . .
C9 C7 C8 110.46(12) . .
F3 C8 F1 107.01(15) . .
F3 C8 F2 107.75(13) . .
F1 C8 F2 106.51(12) . .
F3 C8 C7 110.38(12) . .
F1 C8 C7 111.72(13) . .
F2 C8 C7 113.17(14) . .
F5 C9 F6 107.39(16) . .
F5 C9 F4 107.14(13) . .
F6 C9 F4 106.87(13) . .
F5 C9 C7 114.05(13) . .
F6 C9 C7 109.24(13) . .
F4 C9 C7 111.82(15) . .
C13 C10 C11 109.00(14) . .
C13 C10 C4 109.21(13) . .
C11 C10 C4 111.82(12) . .
C13 C10 C12 110.10(15) . .
C11 C10 C12 106.34(13) . .
C4 C10 C12 110.33(13) . .
C10 C11 H11A 109.5 . .
C10 C11 H11B 109.5 . .
H11A C11 H11B 109.5 . .
C10 C11 H11C 109.5 . .
H11A C11 H11C 109.5 . .
H11B C11 H11C 109.5 . .
C10 C12 H12A 109.5 . .
C10 C12 H12B 109.5 . .
H12A C12 H12B 109.5 . .
C10 C12 H12C 109.5 . .
H12A C12 H12C 109.5 . .
H12B C12 H12C 109.5 . .
C10 C13 H13A 109.5 . .
C10 C13 H13B 109.5 . .
H13A C13 H13B 109.5 . .
C10 C13 H13C 109.5 . .
H13A C13 H13C 109.5 . .
H13B C13 H13C 109.5 . .
C6 C14 C15 112.38(12) . .
C6 C14 C20 110.84(12) . .
C15 C14 C20 107.46(12) . .
C6 C14 C19 109.86(12) . .
C15 C14 C19 106.60(12) . .
C20 C14 C19 109.58(12) . .
C14 C15 C16 111.72(12) . .
C14 C15 H15A 109.3 . .
C16 C15 H15A 109.3 . .
C14 C15 H15B 109.3 . .
C16 C15 H15B 109.3 . .
H15A C15 H15B 107.9 . .
C22 C16 C17 109.35(14) . .
C22 C16 C15 109.41(13) . .
C17 C16 C15 109.78(13) . .
C22 C16 H16 109.4 . .
C17 C16 H16 109.4 . .
C15 C16 H16 109.4 . .
C16 C17 C18 108.62(12) . .
C16 C17 H17A 110.0 . .
C18 C17 H17A 110.0 . .
C16 C17 H17B 110.0 . .
C18 C17 H17B 110.0 . .
H17A C17 H17B 108.3 . .
C17 C18 C23 110.26(13) . .
C17 C18 C19 109.41(13) . .
C23 C18 C19 109.01(12) . .
C17 C18 H18 109.4 . .
C23 C18 H18 109.4 . .
C19 C18 H18 109.4 . .
C18 C19 C14 111.03(12) . .
C18 C19 H19A 109.4 . .
C14 C19 H19A 109.4 . .
C18 C19 H19B 109.4 . .
C14 C19 H19B 109.4 . .
H19A C19 H19B 108.0 . .
C21 C20 C14 110.38(12) . .
C21 C20 H20A 109.6 . .
C14 C20 H20A 109.6 . .
C21 C20 H20B 109.6 . .
C14 C20 H20B 109.6 . .
H20A C20 H20B 108.1 . .
C23 C21 C22 108.50(13) . .
C23 C21 C20 109.77(12) . .
C22 C21 C20 110.24(13) . .
C23 C21 H21 109.4 . .
C22 C21 H21 109.4 . .
C20 C21 H21 109.4 . .
C16 C22 C21 109.29(13) . .
C16 C22 H22A 109.8 . .
C21 C22 H22A 109.8 . .
C16 C22 H22B 109.8 . .
C21 C22 H22B 109.8 . .
H22A C22 H22B 108.3 . .
C21 C23 C18 109.90(13) . .
C21 C23 H23A 109.7 . .
C18 C23 H23A 109.7 . .
C21 C23 H23B 109.7 . .
C18 C23 H23B 109.7 . .
H23A C23 H23B 108.2 . .
O4 C24 C26 109.11(14) . .
O4 C24 C25 110.62(13) . .
C26 C24 C25 113.59(14) . .
O4 C24 H24 107.8 . .
C26 C24 H24 107.8 . .
C25 C24 H24 107.8 . .
C24 C25 H25A 109.5 . .
C24 C25 H25B 109.5 . .
H25A C25 H25B 109.5 . .
C24 C25 H25C 109.5 . .
H25A C25 H25C 109.5 . .
H25B C25 H25C 109.5 . .
C24 C26 H26A 109.5 . .
C24 C26 H26B 109.5 . .
H26A C26 H26B 109.5 . .
C24 C26 H26C 109.5 . .
H26A C26 H26C 109.5 . .
H26B C26 H26C 109.5 . .
O3 C27 C29 108.50(15) . .
O3 C27 C28 108.18(15) . .
C29 C27 C28 113.32(15) . .
O3 C27 H27 108.9 . .
C29 C27 H27 108.9 . .
C28 C27 H27 108.9 . .
C27 C28 H28A 109.5 . .
C27 C28 H28B 109.5 . .
H28A C28 H28B 109.5 . .
C27 C28 H28C 109.5 . .
H28A C28 H28C 109.5 . .
H28B C28 H28C 109.5 . .
C27 C29 H29A 109.5 . .
C27 C29 H29B 109.5 . .
H29A C29 H29B 109.5 . .
C27 C29 H29C 109.5 . .
H29A C29 H29C 109.5 . .
H29B C29 H29C 109.5 . .

loop_
_geom_bond_atom_site_label_1
_geom_bond_atom_site_label_2
_geom_bond_distance
_geom_bond_site_symmetry_2
Ti1 O3 1.7559(12) .
Ti1 O1 1.8363(11) .
Ti1 O2 1.8479(11) .
Ti1 O4 1.8983(11) .
Ti1 O4 2.1276(11) 7_656
Ti1 Ti1 3.1852(6) 7_656
F1 C8 1.3334(18) .
F2 C8 1.3378(19) .
F3 C8 1.332(2) .
F4 C9 1.3430(19) .
F5 C9 1.325(2) .
F6 C9 1.339(2) .
O1 C1 1.3605(17) .
O2 C7 1.3878(18) .
O3 C27 1.413(2) .
O4 C24 1.4617(18) .
O4 Ti1 2.1275(11) 7_656
C1 C2 1.4083(19) .
C1 C6 1.4191(19) .
C2 C3 1.396(2) .
C2 C7 1.540(2) .
C3 C4 1.392(2) .
C3 H3 0.9500 .
C4 C5 1.397(2) .
C4 C10 1.537(2) .
C5 C6 1.399(2) .
C5 H5 0.9500 .
C6 C14 1.5395(19) .
C7 C9 1.546(2) .
C7 C8 1.561(2) .
C10 C13 1.532(2) .
C10 C11 1.535(2) .
C10 C12 1.540(2) .
C11 H11A 0.9800 .
C11 H11B 0.9800 .
C11 H11C 0.9800 .
C12 H12A 0.9800 .
C12 H12B 0.9800 .
C12 H12C 0.9800 .
C13 H13A 0.9800 .
C13 H13B 0.9800 .
C13 H13C 0.9800 .
C14 C15 1.5417(19) .
C14 C20 1.545(2) .
C14 C19 1.552(2) .
C15 C16 1.544(2) .
C15 H15A 0.9900 .
C15 H15B 0.9900 .
C16 C22 1.532(2) .
C16 C17 1.532(2) .
C16 H16 1.0000 .
C17 C18 1.533(2) .
C17 H17A 0.9900 .
C17 H17B 0.9900 .
C18 C23 1.533(2) .
C18 C19 1.541(2) .
C18 H18 1.0000 .
C19 H19A 0.9900 .
C19 H19B 0.9900 .
C20 C21 1.541(2) .
C20 H20A 0.9900 .
C20 H20B 0.9900 .
C21 C23 1.531(2) .
C21 C22 1.540(2) .
C21 H21 1.0000 .
C22 H22A 0.9900 .
C22 H22B 0.9900 .
C23 H23A 0.9900 .
C23 H23B 0.9900 .
C24 C26 1.510(2) .
C24 C25 1.517(2) .
C24 H24 1.0000 .
C25 H25A 0.9800 .
C25 H25B 0.9800 .
C25 H25C 0.9800 .
C26 H26A 0.9800 .
C26 H26B 0.9800 .
C26 H26C 0.9800 .
C27 C29 1.510(3) .
C27 C28 1.515(3) .
C27 H27 1.0000 .
C28 H28A 0.9800 .
C28 H28B 0.9800 .
C28 H28C 0.9800 .
C29 H29A 0.9800 .
C29 H29B 0.9800 .
C29 H29C 0.9800 .

loop_
_geom_torsion_atom_site_label_1
_geom_torsion_atom_site_label_2
_geom_torsion_atom_site_label_3
_geom_torsion_atom_site_label_4
_geom_torsion
_geom_torsion_site_symmetry_1
_geom_torsion_site_symmetry_2
_geom_torsion_site_symmetry_3
_geom_torsion_site_symmetry_4
O3 Ti1 O1 C1 100.22(14) . . . .
O2 Ti1 O1 C1 -17.18(13) . . . .
O4 Ti1 O1 C1 -139.04(13) . . . .
O4 Ti1 O1 C1 -63.7(3) 7_656 . . .
Ti1 Ti1 O1 C1 -128.05(12) 7_656 . . .
O3 Ti1 O2 C7 -106.98(15) . . . .
O1 Ti1 O2 C7 -7.05(15) . . . .
O4 Ti1 O2 C7 95.62(15) . . . .
O4 Ti1 O2 C7 165.22(15) 7_656 . . .
Ti1 Ti1 O2 C7 135.76(14) 7_656 . . .
O3 Ti1 O4 C24 99.60(14) . . . .
O1 Ti1 O4 C24 -8.22(14) . . . .
O2 Ti1 O4 C24 -102.96(14) . . . .
O4 Ti1 O4 C24 -177.58(16) 7_656 . . .
Ti1 Ti1 O4 C24 -177.59(16) 7_656 . . .
O3 Ti1 O4 Ti1 -82.82(7) . . . 7_656
O1 Ti1 O4 Ti1 169.37(5) . . . 7_656
O2 Ti1 O4 Ti1 74.63(7) . . . 7_656
O4 Ti1 O4 Ti1 0.003(1) 7_656 . . 7_656
Ti1 O1 C1 C2 26.2(2) . . . .
Ti1 O1 C1 C6 -153.10(11) . . . .
O1 C1 C2 C3 173.79(14) . . . .
C6 C1 C2 C3 -6.9(2) . . . .
O1 C1 C2 C7 -9.4(2) . . . .
C6 C1 C2 C7 169.91(14) . . . .
C1 C2 C3 C4 3.4(2) . . . .
C7 C2 C3 C4 -173.46(14) . . . .
C2 C3 C4 C5 1.3(2) . . . .
C2 C3 C4 C10 -178.12(14) . . . .
C3 C4 C5 C6 -2.7(2) . . . .
C10 C4 C5 C6 176.74(14) . . . .
C4 C5 C6 C1 -0.7(2) . . . .
C4 C5 C6 C14 176.99(14) . . . .
O1 C1 C6 C5 -175.13(14) . . . .
C2 C1 C6 C5 5.5(2) . . . .
O1 C1 C6 C14 7.2(2) . . . .
C2 C1 C6 C14 -172.18(14) . . . .
Ti1 O2 C7 C2 18.5(2) . . . .
Ti1 O2 C7 C9 -104.22(15) . . . .
Ti1 O2 C7 C8 139.13(13) . . . .
C3 C2 C7 O2 167.05(14) . . . .
C1 C2 C7 O2 -9.7(2) . . . .
C3 C2 C7 C9 -72.23(18) . . . .
C1 C2 C7 C9 111.00(16) . . . .
C3 C2 C7 C8 49.71(19) . . . .
C1 C2 C7 C8 -127.06(15) . . . .
O2 C7 C8 F3 -75.66(15) . . . .
C2 C7 C8 F3 48.81(17) . . . .
C9 C7 C8 F3 170.57(13) . . . .
O2 C7 C8 F1 43.28(16) . . . .
C2 C7 C8 F1 167.76(13) . . . .
C9 C7 C8 F1 -70.49(17) . . . .
O2 C7 C8 F2 163.49(12) . . . .
C2 C7 C8 F2 -72.04(16) . . . .
C9 C7 C8 F2 49.72(17) . . . .
O2 C7 C9 F5 179.49(13) . . . .
C2 C7 C9 F5 53.30(18) . . . .
C8 C7 C9 F5 -68.31(18) . . . .
O2 C7 C9 F6 59.33(17) . . . .
C2 C7 C9 F6 -66.86(16) . . . .
C8 C7 C9 F6 171.53(13) . . . .
O2 C7 C9 F4 -58.75(16) . . . .
C2 C7 C9 F4 175.06(13) . . . .
C8 C7 C9 F4 53.44(17) . . . .
C3 C4 C10 C13 75.41(19) . . . .
C5 C4 C10 C13 -103.98(18) . . . .
C3 C4 C10 C11 -163.87(14) . . . .
C5 C4 C10 C11 16.8(2) . . . .
C3 C4 C10 C12 -45.7(2) . . . .
C5 C4 C10 C12 134.88(16) . . . .
C5 C6 C14 C15 -4.8(2) . . . .
C1 C6 C14 C15 172.85(14) . . . .
C5 C6 C14 C20 115.48(15) . . . .
C1 C6 C14 C20 -66.89(18) . . . .
C5 C6 C14 C19 -123.28(15) . . . .
C1 C6 C14 C19 54.36(18) . . . .
C6 C14 C15 C16 -178.66(13) . . . .
C20 C14 C15 C16 59.15(16) . . . .
C19 C14 C15 C16 -58.26(16) . . . .
C14 C15 C16 C22 -59.82(17) . . . .
C14 C15 C16 C17 60.18(17) . . . .
C22 C16 C17 C18 60.61(16) . . . .
C15 C16 C17 C18 -59.43(17) . . . .
C16 C17 C18 C23 -59.43(16) . . . .
C16 C17 C18 C19 60.45(17) . . . .
C17 C18 C19 C14 -61.86(16) . . . .
C23 C18 C19 C14 58.79(16) . . . .
C6 C14 C19 C18 -178.90(12) . . . .
C15 C14 C19 C18 59.10(15) . . . .
C20 C14 C19 C18 -56.89(15) . . . .
C6 C14 C20 C21 177.93(12) . . . .
C15 C14 C20 C21 -58.92(15) . . . .
C19 C14 C20 C21 56.52(15) . . . .
C14 C20 C21 C23 -58.99(17) . . . .
C14 C20 C21 C22 60.48(16) . . . .
C17 C16 C22 C21 -62.03(15) . . . .
C15 C16 C22 C21 58.23(16) . . . .
C23 C21 C22 C16 60.90(16) . . . .
C20 C21 C22 C16 -59.34(16) . . . .
C22 C21 C23 C18 -59.53(15) . . . .
C20 C21 C23 C18 61.00(16) . . . .
C17 C18 C23 C21 59.61(15) . . . .
C19 C18 C23 C21 -60.52(15) . . . .
Ti1 O4 C24 C26 -68.90(18) . . . .
Ti1 O4 C24 C26 113.75(12) 7_656 . . .
Ti1 O4 C24 C25 56.76(18) . . . .
Ti1 O4 C24 C25 -120.59(12) 7_656 . . .
